data_1533200
loop_
_publ_author_name
'Galicka, K.'
'Slodczyk, A.'
'Ratuszna, A.'
'Daniel, P.'
'Malecki, G.'

_publ_section_title
;
 Raman scattering and X-ray powder diffraction studies of hydrate layered
 perovskites: dirubidium aquapentafluoromanganate(III) and dipotassium
 aquapentafluoroferrate(III)
;
_journal_name_full 'Materials Research Bulletin'
_journal_page_first 1055
_journal_page_last 1064
_journal_volume 39
_journal_year 2004
_chemical_formula_sum 'F5 Fe H2 K2 O'
_chemical_name_systematic 'K2 (Fe F5 (H2 O))'
_space_group_IT_number 15
_symmetry_space_group_name_Hall '-C 2yc'
_symmetry_space_group_name_H-M 'C 1 2/c 1'
_cell_angle_alpha 90
_cell_angle_beta 96.561
_cell_angle_gamma 90
_cell_formula_units_Z 4
_cell_length_a 9.971
_cell_length_b 8.045
_cell_length_c 7.745
_cell_volume 617.209
_citation_journal_id_ASTM MRBUAC
_cod_data_source_file Galicka_MRBUAC_2004_1920.cif
_cod_data_source_block H2F5Fe1K2O1
_cod_original_cell_volume 617.2094
_cod_original_formula_sum 'H2 F5 Fe1 K2 O1'
_cod_database_code 1533200

loop_
_symmetry_equiv_pos_as_xyz
x,y,z
-x,y,-z+1/2
-x,-y,-z
x,-y,z-1/2
x+1/2,y+1/2,z
-x+1/2,y+1/2,-z+1/2
-x+1/2,-y+1/2,-z
x+1/2,-y+1/2,z-1/2

loop_
_atom_site_label
_atom_site_type_symbol
_atom_site_fract_x
_atom_site_fract_y
_atom_site_fract_z
_atom_site_occupancy
_atom_site_U_iso_or_equiv
K1 K+1 0.29 -0.01 0.46 1 0.0
O1 O-2 0 -0.05 0.25 1 0.0
F1 F-1 0.07 0.2 0.48 1 0.0
Fe1 Fe+3 0 0.2 0.25 1 0.0
F2 F-1 0.18 0.19 0.19 1 0.0
F3 F-1 0 0.45 0.25 1 0.0
